data_4025847
loop_
_publ_author_name
'Sharan K. Bagal'
'Stephen G. Davies'
'James A. Lee'
'Paul M. Roberts'
'Philip M. Scott'
'James E. Thomson'

_publ_contact_author_address
;Department of Chemistry
Chemistry Research Laboratory
University of Oxford
Mansfield Road
Oxford
OX1 3TA
U.K.
;
_publ_contact_author_email steve.davies@chem.ox.ac.uk
_publ_contact_author_fax '+44 1865 275633'
_publ_contact_author_name 'Stephen G. Davies'
_publ_contact_author_phone '+44 1865 275695'
_publ_section_title
;
 Syntheses of the Enantiomers of 1-Deoxynojirimycin and
 1-Deoxyaltronojirimycin via Chemo- and Diastereoselective Olefinic
 Oxidation of Unsaturated Amines
;
_journal_name_full 'Journal of Organic Chemistry'
_journal_page_first 8133
_journal_page_last 8146
_journal_paper_doi 10.1021/jo101756g
_journal_volume 75
_journal_year 2010
_chemical_absolute_configuration unk
_chemical_formula_moiety 'C18 H19 N1'
_chemical_formula_sum 'C18 H19 N'
_chemical_formula_weight 249.36
_space_group_IT_number 19
_symmetry_cell_setting orthorhombic
_symmetry_space_group_name_Hall 'P 2ac 2ab'
_symmetry_space_group_name_H-M 'P 21 21 21'
_atom_sites_solution_hydrogens geom
_atom_sites_solution_primary direct
_audit_creation_date 09-12-03
_audit_creation_method CRYSTALS_ver_12.85
_cell_angle_alpha 90
_cell_angle_beta 90
_cell_angle_gamma 90
_cell_formula_units_Z 4
_cell_length_a 5.60290(10)
_cell_length_b 8.2626(2)
_cell_length_c 30.1557(8)
_cell_measurement_reflns_used 1593
_cell_measurement_temperature 150
_cell_measurement_theta_max 27
_cell_measurement_theta_min 5
_cell_volume 1396.04(6)
_computing_cell_refinement 'DENZO/SCALEPACK (Otwinowski & Minor, 1997)'
_computing_data_collection 'COLLECT (Nonius, 1997-2001).'
_computing_data_reduction 'DENZO/SCALEPACK (Otwinowski & Minor, 1997)'
_computing_molecular_graphics 'CAMERON (Watkin et al., 1996)'
_computing_publication_material 'CRYSTALS (Betteridge et al., 2003)'
_computing_structure_refinement 'CRYSTALS (Betteridge et al., 2003)'
_computing_structure_solution 'SIR92 (Altomare et al., 1994)'
_diffrn_ambient_temperature 150
_diffrn_measured_fraction_theta_full 0.964
_diffrn_measured_fraction_theta_max 0.957
_diffrn_measurement_device 'Nonius KappaCCD'
_diffrn_measurement_device_type Area
_diffrn_measurement_method \w
_diffrn_radiation_monochromator graphite
_diffrn_radiation_type 'Mo K\a'
_diffrn_radiation_wavelength 0.71073
_diffrn_reflns_av_R_equivalents 0.023
_diffrn_reflns_limit_h_max 7
_diffrn_reflns_limit_h_min -7
_diffrn_reflns_limit_k_max 10
_diffrn_reflns_limit_k_min -10
_diffrn_reflns_limit_l_max 39
_diffrn_reflns_limit_l_min -38
_diffrn_reflns_number 2920
_diffrn_reflns_theta_full 25.050
_diffrn_reflns_theta_max 27.527
_diffrn_reflns_theta_min 5.117
_diffrn_standards_number 0
_exptl_absorpt_coefficient_mu 0.068
_exptl_absorpt_correction_T_max 0.99
_exptl_absorpt_correction_T_min 0.99
_exptl_absorpt_correction_type multi-scan
_exptl_absorpt_process_details 'DENZO/SCALEPACK (Otwinowski & Minor, 1997)'
_exptl_crystal_colour colourless
_exptl_crystal_density_diffrn 1.186
_exptl_crystal_density_method 'not measured'
_exptl_crystal_description plate
_exptl_crystal_F_000 536
_exptl_crystal_size_max 0.19
_exptl_crystal_size_mid 0.17
_exptl_crystal_size_min 0.11
_refine_diff_density_max 0.20
_refine_diff_density_min -0.17
_refine_ls_extinction_method None
_refine_ls_goodness_of_fit_ref 0.9929
_refine_ls_hydrogen_treatment constr
_refine_ls_matrix_type full
_refine_ls_number_parameters 172
_refine_ls_number_reflns 1815
_refine_ls_number_restraints 0
_refine_ls_R_factor_all 0.0473
_refine_ls_R_factor_gt 0.0380
_refine_ls_shift/su_max 0.000274
_refine_ls_structure_factor_coef Fsqd
_refine_ls_weighting_details
;
 Method= Modified Sheldrick 
 w=1/[\s^2^(F^2^) + ( 0.04P)^2^ + 0.37P] 
 ,where P=(max(Fo^2^,0) + 2Fc^2^)/3 
;
_refine_ls_weighting_scheme calc
_refine_ls_wR_factor_all 0.0885
_refine_ls_wR_factor_gt 0.0839
_refine_ls_wR_factor_ref 0.0885
_reflns_limit_h_max 7
_reflns_limit_h_min 0
_reflns_limit_k_max 10
_reflns_limit_k_min 0
_reflns_limit_l_max 39
_reflns_limit_l_min 0
_reflns_number_gt 1584
_reflns_number_total 1816
_reflns_threshold_expression I>2.0\s(I)
_oxford_diffrn_Wilson_B_factor 2.37
_oxford_diffrn_Wilson_scale 1.03
_oxford_refine_ls_r_factor_ref 0.0473
_oxford_refine_ls_scale 1.007(5)
_oxford_reflns_number_all 1815
_oxford_reflns_threshold_expression_ref I>-3.0\s(I)
_oxford_structure_analysis_title '12031014 SGD276'
_cod_data_source_file jo101756g_si_001.cif
_cod_data_source_block 1
_cod_depositor_comments
;
The following automatic conversions were performed:

'_symmetry_cell_setting' value 'Orthorhombic' changed to
'orthorhombic' according to the built-in table from CIF Core
dictionary named 'cif_core.dic' version 2.4.1 from 2010-06-29.

Automatic conversion script
Id: cif_fix_values 1646 2011-03-28 12:23:43Z adriana 
;
_cod_original_sg_symbol_H-M 'P 21 21 21 '
_cod_original_formula_sum 'C18 H19 N1'
_cod_database_code 4025847

loop_
_symmetry_equiv_pos_as_xyz
x,y,z
x+1/2,-y+1/2,-z
-x,y+1/2,-z+1/2
-x+1/2,-y,z+1/2

loop_
_atom_site_label
_atom_site_type_symbol
_atom_site_fract_x
_atom_site_fract_y
_atom_site_fract_z
_atom_site_U_iso_or_equiv
_atom_site_occupancy
_atom_site_adp_type
_atom_site_refinement_flags_posn
_atom_site_refinement_flags_adp
_atom_site_refinement_flags_occupancy
_atom_site_disorder_assembly
_atom_site_disorder_group
_oxford_atom_site_special_shape
_atom_site_attached_hydrogens
N1 N 0.0752(3) 0.57614(18) 0.42041(5) 0.0291 1.0000 Uani . . . . . . .
C2 C 0.2865(4) 0.6406(2) 0.39748(5) 0.0274 1.0000 Uani . . . . . . .
C3 C 0.2370(3) 0.6495(2) 0.34790(5) 0.0247 1.0000 Uani . . . . . . .
C4 C 0.3912(3) 0.5847(2) 0.31786(6) 0.0250 1.0000 Uani . . . . . . .
C5 C 0.3541(3) 0.6011(2) 0.27131(5) 0.0237 1.0000 Uani . . . . . . .
C6 C 0.1468(3) 0.6833(2) 0.25632(5) 0.0239 1.0000 Uani . . . . . . .
C7 C 0.1120(3) 0.7017(2) 0.20990(6) 0.0290 1.0000 Uani . . . . . . .
C8 C 0.2754(4) 0.6422(2) 0.18043(6) 0.0323 1.0000 Uani . . . . . . .
C9 C 0.4804(4) 0.5611(2) 0.19554(6) 0.0320 1.0000 Uani . . . . . . .
C10 C 0.5190(3) 0.5398(2) 0.24001(6) 0.0277 1.0000 Uani . . . . . . .
C11 C -0.0136(3) 0.7480(2) 0.28788(6) 0.0275 1.0000 Uani . . . . . . .
C12 C 0.0307(3) 0.7324(2) 0.33236(6) 0.0281 1.0000 Uani . . . . . . .
C13 C 0.3534(5) 0.8090(3) 0.41440(6) 0.0449 1.0000 Uani . . . . . . .
C14 C 0.0068(3) 0.4158(2) 0.40432(6) 0.0313 1.0000 Uani . . . . . . .
C15 C 0.1909(4) 0.2847(2) 0.40765(6) 0.0345 1.0000 Uani . . . . . . .
C16 C 0.3606(4) 0.2668(2) 0.43824(6) 0.0359 1.0000 Uani . . . . . . .
C17 C 0.4074(4) 0.3673(2) 0.47714(6) 0.0360 1.0000 Uani . . . . . . .
C18 C 0.2915(4) 0.4985(3) 0.49094(6) 0.0358 1.0000 Uani . . . . . . .
C19 C 0.0865(4) 0.5830(2) 0.46889(6) 0.0353 1.0000 Uani . . . . . . .
H21 H 0.4260 0.5712 0.4022 0.0329 1.0000 Uiso R . . . . . .
H41 H 0.5280 0.5277 0.3281 0.0291 1.0000 Uiso R . . . . . .
H71 H -0.0236 0.7594 0.1994 0.0343 1.0000 Uiso R . . . . . .
H81 H 0.2505 0.6558 0.1488 0.0389 1.0000 Uiso R . . . . . .
H91 H 0.5955 0.5180 0.1751 0.0375 1.0000 Uiso R . . . . . .
H101 H 0.6566 0.4784 0.2504 0.0332 1.0000 Uiso R . . . . . .
H111 H -0.1543 0.8067 0.2775 0.0335 1.0000 Uiso R . . . . . .
H121 H -0.0791 0.7756 0.3532 0.0340 1.0000 Uiso R . . . . . .
H131 H 0.4821 0.8496 0.3955 0.0673 1.0000 Uiso R . . . . . .
H132 H 0.4076 0.7939 0.4449 0.0667 1.0000 Uiso R . . . . . .
H133 H 0.2159 0.8804 0.4134 0.0674 1.0000 Uiso R . . . . . .
H141 H -0.1368 0.3794 0.4198 0.0409 1.0000 Uiso R . . . . . .
H142 H -0.0288 0.4283 0.3722 0.0402 1.0000 Uiso R . . . . . .
H151 H 0.1875 0.2010 0.3849 0.0415 1.0000 Uiso R . . . . . .
H161 H 0.4645 0.1710 0.4350 0.0443 1.0000 Uiso R . . . . . .
H171 H 0.5365 0.3312 0.4957 0.0443 1.0000 Uiso R . . . . . .
H181 H 0.3472 0.5451 0.5179 0.0426 1.0000 Uiso R . . . . . .
H191 H 0.1023 0.6962 0.4769 0.0417 1.0000 Uiso R . . . . . .
H192 H -0.0661 0.5397 0.4800 0.0424 1.0000 Uiso R . . . . . .

loop_
_atom_site_aniso_label
_atom_site_aniso_U_11
_atom_site_aniso_U_22
_atom_site_aniso_U_33
_atom_site_aniso_U_23
_atom_site_aniso_U_13
_atom_site_aniso_U_12
N1 0.0349(9) 0.0296(8) 0.0229(7) -0.0006(6) 0.0022(6) 0.0002(8)
C2 0.0338(10) 0.0257(9) 0.0226(8) 0.0021(7) -0.0010(8) -0.0019(9)
C3 0.0276(9) 0.0227(8) 0.0238(8) 0.0014(7) -0.0005(7) -0.0025(8)
C4 0.0252(9) 0.0225(8) 0.0272(8) 0.0013(7) -0.0030(7) 0.0002(8)
C5 0.0240(8) 0.0199(8) 0.0271(8) -0.0006(7) -0.0009(7) -0.0037(8)
C6 0.0245(9) 0.0219(8) 0.0255(8) -0.0012(7) -0.0015(7) -0.0017(8)
C7 0.0293(9) 0.0297(9) 0.0281(8) 0.0020(8) -0.0042(8) -0.0028(9)
C8 0.0385(11) 0.0349(10) 0.0235(8) 0.0006(7) -0.0007(8) -0.0068(10)
C9 0.0333(10) 0.0319(10) 0.0307(9) -0.0053(8) 0.0067(8) -0.0042(9)
C10 0.0254(9) 0.0255(8) 0.0320(9) -0.0026(7) 0.0022(8) 0.0003(8)
C11 0.0247(9) 0.0273(8) 0.0307(8) 0.0000(7) -0.0010(8) 0.0028(8)
C12 0.0274(9) 0.0284(9) 0.0286(8) -0.0023(7) 0.0033(7) 0.0026(8)
C13 0.0682(15) 0.0379(11) 0.0285(9) -0.0001(9) -0.0076(10) -0.0155(12)
C14 0.0314(10) 0.0331(9) 0.0295(8) 0.0018(8) 0.0027(8) -0.0054(10)
C15 0.0417(11) 0.0291(9) 0.0328(9) -0.0040(8) 0.0045(9) -0.0027(10)
C16 0.0378(11) 0.0296(9) 0.0403(11) 0.0045(8) 0.0049(9) 0.0025(9)
C17 0.0351(11) 0.0384(10) 0.0345(10) 0.0087(9) -0.0034(8) -0.0046(10)
C18 0.0451(12) 0.0361(10) 0.0261(8) 0.0039(8) -0.0016(9) -0.0086(11)
C19 0.0454(12) 0.0346(10) 0.0258(9) -0.0001(8) 0.0062(9) 0.0027(11)

loop_
_atom_type_symbol
_atom_type_scat_dispersion_real
_atom_type_scat_dispersion_imag
_atom_type_scat_Cromer_Mann_a1
_atom_type_scat_Cromer_Mann_b1
_atom_type_scat_Cromer_Mann_a2
_atom_type_scat_Cromer_Mann_b2
_atom_type_scat_Cromer_Mann_a3
_atom_type_scat_Cromer_Mann_b3
_atom_type_scat_Cromer_Mann_a4
_atom_type_scat_Cromer_Mann_b4
_atom_type_scat_Cromer_Mann_c
_atom_type_scat_source
C 0.0033 0.0016 2.3100 20.8439 1.0200 10.2075 1.5886 0.5687 0.8650 51.6512 0.2156 'International Tables Vol C 4.2.6.8 and 6.1.1.4'
H 0.0000 0.0000 0.4930 10.5109 0.3229 26.1257 0.1402 3.1424 0.0408 57.7998 0.0030 'International Tables Vol C 4.2.6.8 and 6.1.1.4'
N 0.0061 0.0033 12.2126 0.0057 3.1322 9.8933 2.0125 28.9975 1.1663 0.5826 -11.5290 'International Tables Vol C 4.2.6.8 and 6.1.1.4'

loop_
_geom_angle_atom_site_label_1
_geom_angle_site_symmetry_1
_geom_angle_atom_site_label_2
_geom_angle_site_symmetry_2
_geom_angle_atom_site_label_3
_geom_angle_site_symmetry_3
_geom_angle
_geom_angle_publ_flag
C2 . N1 . C14 . 112.52(14) yes
C2 . N1 . C19 . 114.85(15) yes
C14 . N1 . C19 . 112.20(14) yes
N1 . C2 . C3 . 109.41(14) yes
N1 . C2 . C13 . 111.71(16) yes
C3 . C2 . C13 . 109.16(14) yes
N1 . C2 . H21 . 111.2 no
C3 . C2 . H21 . 108.5 no
C13 . C2 . H21 . 106.8 no
C2 . C3 . C4 . 121.22(16) yes
C2 . C3 . C12 . 119.67(15) yes
C4 . C3 . C12 . 119.07(16) yes
C3 . C4 . C5 . 121.66(16) yes
C3 . C4 . H41 . 119.3 no
C5 . C4 . H41 . 119.1 no
C4 . C5 . C6 . 118.59(15) yes
C4 . C5 . C10 . 121.84(16) yes
C6 . C5 . C10 . 119.56(15) yes
C5 . C6 . C7 . 118.48(15) yes
C5 . C6 . C11 . 119.12(15) yes
C7 . C6 . C11 . 122.37(16) yes
C6 . C7 . C8 . 120.68(17) yes
C6 . C7 . H71 . 119.3 no
C8 . C7 . H71 . 119.9 no
C7 . C8 . C9 . 120.50(17) yes
C7 . C8 . H81 . 120.1 no
C9 . C8 . H81 . 119.4 no
C8 . C9 . C10 . 120.50(17) yes
C8 . C9 . H91 . 121.1 no
C10 . C9 . H91 . 118.4 no
C5 . C10 . C9 . 120.28(18) yes
C5 . C10 . H101 . 119.2 no
C9 . C10 . H101 . 120.5 no
C6 . C11 . C12 . 120.56(17) yes
C6 . C11 . H111 . 119.0 no
C12 . C11 . H111 . 120.4 no
C3 . C12 . C11 . 120.97(16) yes
C3 . C12 . H121 . 119.4 no
C11 . C12 . H121 . 119.7 no
C2 . C13 . H131 . 107.3 no
C2 . C13 . H132 . 105.9 no
H131 . C13 . H132 . 111.3 no
C2 . C13 . H133 . 110.4 no
H131 . C13 . H133 . 111.1 no
H132 . C13 . H133 . 110.6 no
N1 . C14 . C15 . 116.90(16) yes
N1 . C14 . H141 . 109.7 no
C15 . C14 . H141 . 108.2 no
N1 . C14 . H142 . 106.4 no
C15 . C14 . H142 . 106.1 no
H141 . C14 . H142 . 109.3 no
C14 . C15 . C16 . 128.10(18) yes
C14 . C15 . H151 . 116.9 no
C16 . C15 . H151 . 115.0 no
C15 . C16 . C17 . 128.3(2) yes
C15 . C16 . H161 . 116.2 no
C17 . C16 . H161 . 115.4 no
C16 . C17 . C18 . 128.8(2) yes
C16 . C17 . H171 . 115.1 no
C18 . C17 . H171 . 116.0 no
C17 . C18 . C19 . 127.93(18) yes
C17 . C18 . H181 . 115.9 no
C19 . C18 . H181 . 116.2 no
C18 . C19 . N1 . 117.24(17) yes
C18 . C19 . H191 . 105.6 no
N1 . C19 . H191 . 106.9 no
C18 . C19 . H192 . 110.2 no
N1 . C19 . H192 . 106.7 no
H191 . C19 . H192 . 110.2 no

loop_
_geom_bond_atom_site_label_1
_geom_bond_site_symmetry_1
_geom_bond_atom_site_label_2
_geom_bond_site_symmetry_2
_geom_bond_distance
_geom_bond_publ_flag
N1 . C2 . 1.471(2) yes
N1 . C14 . 1.462(2) yes
N1 . C19 . 1.465(2) yes
C2 . C3 . 1.522(2) yes
C2 . C13 . 1.529(3) yes
C2 . H21 . 0.980 no
C3 . C4 . 1.362(2) yes
C3 . C12 . 1.423(2) yes
C4 . C5 . 1.426(2) yes
C4 . H41 . 0.951 no
C5 . C6 . 1.419(2) yes
C5 . C10 . 1.415(2) yes
C6 . C7 . 1.421(2) yes
C6 . C11 . 1.414(2) yes
C7 . C8 . 1.367(3) yes
C7 . H71 . 0.951 no
C8 . C9 . 1.406(3) yes
C8 . H81 . 0.971 no
C9 . C10 . 1.370(2) yes
C9 . H91 . 0.961 no
C10 . H101 . 0.975 no
C11 . C12 . 1.370(2) yes
C11 . H111 . 0.977 no
C12 . H121 . 0.948 no
C13 . H131 . 0.979 no
C13 . H132 . 0.977 no
C13 . H133 . 0.971 no
C14 . C15 . 1.499(3) yes
C14 . H141 . 0.977 no
C14 . H142 . 0.995 no
C15 . C16 . 1.333(3) yes
C15 . H151 . 0.975 no
C16 . C17 . 1.461(3) yes
C16 . H161 . 0.987 no
C17 . C18 . 1.330(3) yes
C17 . H171 . 0.962 no
C18 . C19 . 1.500(3) yes
C18 . H181 . 0.952 no
C19 . H191 . 0.970 no
C19 . H192 . 0.985 no

loop_
_cod_related_entry_id
_cod_related_entry_database
_cod_related_entry_code
1 ChemSpider 30659311
